data_4332138
loop_
_publ_author_name
'Yoon, Il'
'Seo, Joobeom'
'Lee, Ji-Eun'
'Park, Ki-Min'
'Kim, Jae Sang'
'Lah, Myoung Soo'
'Lee, Shim Sung'

_publ_section_title
;
 Assembly of a Heterobinuclear 2-D Network:&#x00A0; A Rare Example of
 Endo- and Exocyclic Coordination of PdII/AgIin a Single Macrocycle
;
_journal_issue 9
_journal_name_full 'Inorganic Chemistry'
_journal_page_first 3487
_journal_page_last 3489
_journal_paper_doi 10.1021/ic060005i
_journal_volume 45
_journal_year 2006
_chemical_formula_sum 'C19 H22 O2 S3'
_chemical_formula_weight 378.55
_chemical_name_systematic
; 
 ? 
;
_space_group_IT_number 19
_symmetry_cell_setting orthorhombic
_symmetry_space_group_name_Hall 'P 2ac 2ab'
_symmetry_space_group_name_H-M 'P 21 21 21'
_atom_sites_solution_hydrogens geom
_atom_sites_solution_primary direct
_atom_sites_solution_secondary difmap
_audit_creation_method SHELXTL
_cell_angle_alpha 90.00
_cell_angle_beta 90.00
_cell_angle_gamma 90.00
_cell_formula_units_Z 4
_cell_length_a 5.041(3)
_cell_length_b 16.805(8)
_cell_length_c 21.958(11)
_cell_measurement_reflns_used 2143
_cell_measurement_temperature 298(2)
_cell_measurement_theta_max 28.43
_cell_measurement_theta_min 1.53
_cell_volume 1860.2(17)
_computing_cell_refinement 'Bruker SMART'
_computing_data_collection 'Bruker SMART'
_computing_data_reduction 'Bruker SHELXTL'
_computing_molecular_graphics 'Bruker SHELXTL'
_computing_publication_material 'Bruker SHELXTL'
_computing_structure_refinement 'Bruker SHELXTL'
_computing_structure_solution 'Bruker SHELXTL'
_diffrn_ambient_temperature 298(2)
_diffrn_measured_fraction_theta_full 0.986
_diffrn_measured_fraction_theta_max 0.986
_diffrn_measurement_device_type 'CCD area detector'
_diffrn_measurement_method 'phi and omega scans'
_diffrn_radiation_monochromator graphite
_diffrn_radiation_source 'fine-focus sealed tube'
_diffrn_radiation_type MoK\a
_diffrn_radiation_wavelength 0.71073
_diffrn_reflns_av_R_equivalents 0.1168
_diffrn_reflns_av_sigmaI/netI 0.1321
_diffrn_reflns_limit_h_max 6
_diffrn_reflns_limit_h_min -6
_diffrn_reflns_limit_k_max 22
_diffrn_reflns_limit_k_min -21
_diffrn_reflns_limit_l_max 29
_diffrn_reflns_limit_l_min -17
_diffrn_reflns_number 12133
_diffrn_reflns_theta_full 28.43
_diffrn_reflns_theta_max 28.43
_diffrn_reflns_theta_min 1.53
_exptl_absorpt_coefficient_mu 0.407
_exptl_absorpt_correction_type none
_exptl_crystal_colour colorless
_exptl_crystal_density_diffrn 1.352
_exptl_crystal_density_method 'not measured'
_exptl_crystal_description plate
_exptl_crystal_F_000 800
_exptl_crystal_size_max 0.5
_exptl_crystal_size_mid 0.2
_exptl_crystal_size_min 0.1
_refine_diff_density_max 0.323
_refine_diff_density_min -0.359
_refine_diff_density_rms 0.084
_refine_ls_abs_structure_details 'Flack H D (1983), Acta Cryst. A39, 876-881'
_refine_ls_abs_structure_Flack -0.02(15)
_refine_ls_extinction_method none
_refine_ls_goodness_of_fit_ref 1.024
_refine_ls_hydrogen_treatment constr
_refine_ls_matrix_type full
_refine_ls_number_parameters 217
_refine_ls_number_reflns 4610
_refine_ls_number_restraints 0
_refine_ls_restrained_S_all 1.024
_refine_ls_R_factor_all 0.1739
_refine_ls_R_factor_gt 0.0656
_refine_ls_shift/su_max 0.000
_refine_ls_shift/su_mean 0.000
_refine_ls_structure_factor_coef Fsqd
_refine_ls_weighting_details 'calc w=1/[\s^2^(Fo^2^)+(0.0690P)^2^+0.0000P] where P=(Fo^2^+2Fc^2^)/3'
_refine_ls_weighting_scheme calc
_refine_ls_wR_factor_gt 0.1284
_refine_ls_wR_factor_ref 0.1759
_reflns_number_gt 2143
_reflns_number_total 4610
_reflns_threshold_expression >2sigma(I)
_cod_data_source_file ic060005isup1.cif
_cod_data_source_block L1
_cod_depositor_comments
;
The following automatic conversions were performed:

'_symmetry_cell_setting' value 'Orthorhombic' changed to
'orthorhombic' according to
/home/saulius/struct/CIF-dictionaries/cif_core.dic dictionary named
'cif_core.dic' version 2.4.2 from 2011-04-26.

Automatic conversion script
Id: cif_fix_values 1891 2012-01-12 08:04:46Z andrius 
;
_cod_original_cell_volume 1860.2(16)
_cod_original_sg_symbol_H-M P2(1)2(1)2(1)
_cod_database_code 4332138

loop_
_symmetry_equiv_pos_as_xyz
'x, y, z'
'-x+1/2, -y, z+1/2'
'-x, y+1/2, -z+1/2'
'x+1/2, -y+1/2, -z'

loop_
_atom_site_label
_atom_site_type_symbol
_atom_site_fract_x
_atom_site_fract_y
_atom_site_fract_z
_atom_site_U_iso_or_equiv
_atom_site_adp_type
_atom_site_occupancy
_atom_site_symmetry_multiplicity
_atom_site_calc_flag
_atom_site_refinement_flags
S1 S -0.0541(4) 0.82154(9) 0.07597(6) 0.0650(5) Uani 1 1 d .
S2 S 0.3238(3) 0.88819(10) 0.25054(7) 0.0685(5) Uani 1 1 d .
S3 S -0.0339(3) 0.79077(8) 0.41657(6) 0.0621(4) Uani 1 1 d .
O1 O -0.2222(8) 0.6726(2) 0.21061(14) 0.0604(11) Uani 1 1 d .
O2 O -0.1405(8) 0.6401(2) 0.31020(14) 0.0630(11) Uani 1 1 d .
C1 C -0.3228(12) 0.6301(4) 0.2601(2) 0.0608(15) Uani 1 1 d .
H1A H -0.3390 0.5748 0.2499 0.073 Uiso 1 1 calc R
H1B H -0.4949 0.6499 0.2710 0.073 Uiso 1 1 calc R
C2 C -0.0492(11) 0.6326(3) 0.1718(2) 0.0478(13) Uani 1 1 d .
C3 C 0.1057(13) 0.5690(3) 0.1895(3) 0.0630(17) Uani 1 1 d .
H3 H 0.0958 0.5493 0.2305 0.076 Uiso 1 1 calc R
C4 C 0.2746(13) 0.5339(4) 0.1481(3) 0.0720(19) Uani 1 1 d .
H4 H 0.3833 0.4898 0.1603 0.086 Uiso 1 1 calc R
C5 C 0.2876(13) 0.5618(4) 0.0898(3) 0.0746(19) Uani 1 1 d .
H5 H 0.4073 0.5379 0.0611 0.090 Uiso 1 1 calc R
C6 C 0.1307(11) 0.6235(4) 0.0724(2) 0.0570(15) Uani 1 1 d .
H6 H 0.1403 0.6417 0.0310 0.068 Uiso 1 1 calc R
C7 C -0.0410(11) 0.6609(3) 0.1116(2) 0.0448(13) Uani 1 1 d .
C8 C -0.2133(12) 0.7271(3) 0.0900(2) 0.0551(15) Uani 1 1 d .
H8A H -0.3504 0.7353 0.1197 0.066 Uiso 1 1 calc R
H8B H -0.2978 0.7104 0.0530 0.066 Uiso 1 1 calc R
C9 C -0.0042(13) 0.8612(4) 0.1532(3) 0.0723(18) Uani 1 1 d .
H9A H -0.0222 0.9181 0.1524 0.087 Uiso 1 1 calc R
H9B H -0.1383 0.8403 0.1798 0.087 Uiso 1 1 calc R
C10 C 0.2574(13) 0.8402(4) 0.1767(3) 0.0722(19) Uani 1 1 d .
H10A H 0.3904 0.8562 0.1479 0.087 Uiso 1 1 calc R
H10B H 0.2684 0.7835 0.1814 0.087 Uiso 1 1 calc R
C11 C 0.1029(12) 0.8344(3) 0.3004(2) 0.0607(16) Uani 1 1 d .
H11A H -0.0766 0.8505 0.2925 0.073 Uiso 1 1 calc R
H11B H 0.1166 0.7785 0.2921 0.073 Uiso 1 1 calc R
C12 C 0.1693(12) 0.8498(3) 0.3665(2) 0.0547(14) Uani 1 1 d .
H12A H 0.1431 0.9052 0.3754 0.066 Uiso 1 1 calc R
H12B H 0.3527 0.8375 0.3735 0.066 Uiso 1 1 calc R
C13 C 0.1318(11) 0.6946(3) 0.4102(2) 0.0525(14) Uani 1 1 d .
H13A H 0.2225 0.6912 0.3719 0.063 Uiso 1 1 calc R
H13B H 0.2607 0.6893 0.4421 0.063 Uiso 1 1 calc R
C14 C -0.0668(10) 0.6291(3) 0.4148(2) 0.0469(12) Uani 1 1 d .
C15 C -0.1216(13) 0.5930(3) 0.4703(2) 0.0609(17) Uani 1 1 d .
H15 H -0.0220 0.6085 0.5056 0.073 Uiso 1 1 calc R
C16 C -0.3139(13) 0.5357(4) 0.4761(3) 0.0621(17) Uani 1 1 d .
H16 H -0.3477 0.5118 0.5150 0.074 Uiso 1 1 calc R
C17 C -0.4561(13) 0.5131(3) 0.4266(2) 0.0610(16) Uani 1 1 d .
H17 H -0.5903 0.4729 0.4304 0.073 Uiso 1 1 calc R
C18 C -0.4075(13) 0.5480(3) 0.3708(2) 0.0585(16) Uani 1 1 d .
H18 H -0.5110 0.5325 0.3361 0.070 Uiso 1 1 calc R
C19 C -0.2139(11) 0.6042(3) 0.3645(2) 0.0482(13) Uani 1 1 d .

loop_
_atom_site_aniso_label
_atom_site_aniso_U_11
_atom_site_aniso_U_22
_atom_site_aniso_U_33
_atom_site_aniso_U_23
_atom_site_aniso_U_13
_atom_site_aniso_U_12
S1 0.0906(12) 0.0613(9) 0.0432(8) 0.0063(7) -0.0118(8) -0.0042(9)
S2 0.0818(10) 0.0722(10) 0.0516(8) -0.0011(8) -0.0051(9) -0.0277(9)
S3 0.0766(11) 0.0538(8) 0.0559(8) -0.0095(7) 0.0151(8) -0.0028(9)
O1 0.083(3) 0.062(2) 0.0363(18) -0.0025(18) 0.0065(19) 0.009(2)
O2 0.080(3) 0.076(3) 0.0331(18) -0.0037(18) -0.0002(18) -0.027(2)
C1 0.075(4) 0.073(4) 0.035(3) -0.001(3) 0.005(3) -0.008(4)
C2 0.059(4) 0.047(3) 0.037(3) -0.011(2) -0.004(3) 0.002(3)
C3 0.080(5) 0.051(3) 0.058(3) 0.001(3) -0.021(3) -0.002(3)
C4 0.059(5) 0.055(4) 0.102(5) -0.015(4) -0.009(4) 0.016(3)
C5 0.063(5) 0.076(4) 0.085(5) -0.025(4) 0.025(4) 0.000(4)
C6 0.057(4) 0.065(4) 0.049(3) -0.012(3) 0.011(3) -0.004(3)
C7 0.049(3) 0.048(3) 0.037(3) -0.006(2) -0.003(2) -0.010(3)
C8 0.061(4) 0.063(4) 0.041(3) 0.002(3) -0.008(3) 0.002(3)
C9 0.063(4) 0.075(4) 0.079(4) 0.006(3) -0.004(3) 0.000(4)
C10 0.067(5) 0.073(4) 0.077(4) 0.009(3) 0.008(3) -0.004(4)
C11 0.069(4) 0.061(4) 0.052(3) 0.007(3) -0.007(3) -0.011(3)
C12 0.067(4) 0.046(3) 0.051(3) -0.004(2) -0.005(3) -0.005(3)
C13 0.055(4) 0.056(3) 0.046(3) 0.003(3) -0.004(3) 0.001(3)
C14 0.049(3) 0.049(3) 0.042(3) -0.002(3) 0.002(3) 0.003(3)
C15 0.081(5) 0.063(4) 0.038(3) 0.009(3) -0.001(3) 0.001(4)
C16 0.072(5) 0.064(4) 0.050(3) 0.012(3) 0.009(3) -0.009(4)
C17 0.078(4) 0.049(3) 0.055(3) 0.002(3) 0.020(3) -0.002(3)
C18 0.072(5) 0.057(3) 0.047(3) -0.015(3) 0.006(3) -0.014(3)
C19 0.061(4) 0.049(3) 0.035(3) 0.000(2) 0.011(3) 0.001(3)

loop_
_atom_type_symbol
_atom_type_description
_atom_type_scat_dispersion_real
_atom_type_scat_dispersion_imag
_atom_type_scat_source
C C 0.0033 0.0016 'International Tables Vol C Tables 4.2.6.8 and 6.1.1.4'
H H 0.0000 0.0000 'International Tables Vol C Tables 4.2.6.8 and 6.1.1.4'
O O 0.0106 0.0060 'International Tables Vol C Tables 4.2.6.8 and 6.1.1.4'
S S 0.1246 0.1234 'International Tables Vol C Tables 4.2.6.8 and 6.1.1.4'

loop_
_geom_angle_atom_site_label_1
_geom_angle_atom_site_label_2
_geom_angle_atom_site_label_3
_geom_angle
C8 S1 C9 102.8(3)
C11 S2 C10 101.7(3)
C12 S3 C13 100.4(3)
C2 O1 C1 117.2(4)
C19 O2 C1 115.8(4)
O1 C1 O2 107.6(4)
C3 C2 O1 123.8(5)
C3 C2 C7 120.7(5)
O1 C2 C7 115.5(4)
C4 C3 C2 119.7(6)
C5 C4 C3 120.1(6)
C6 C5 C4 119.8(6)
C5 C6 C7 122.7(5)
C6 C7 C2 116.9(5)
C6 C7 C8 120.6(5)
C2 C7 C8 122.4(5)
C7 C8 S1 116.9(4)
C10 C9 S1 111.2(5)
C9 C10 S2 111.7(5)
C12 C11 S2 111.1(4)
C11 C12 S3 111.5(4)
C14 C13 S3 109.9(4)
C15 C14 C19 117.2(5)
C15 C14 C13 121.1(5)
C19 C14 C13 121.6(5)
C16 C15 C14 121.9(5)
C17 C16 C15 119.8(5)
C16 C17 C18 119.9(6)
C19 C18 C17 120.7(5)
C18 C19 O2 125.4(5)
C18 C19 C14 120.4(5)
O2 C19 C14 114.1(5)

loop_
_geom_bond_atom_site_label_1
_geom_bond_atom_site_label_2
_geom_bond_distance
S1 C8 1.805(5)
S1 C9 1.839(6)
S2 C11 1.804(6)
S2 C10 1.841(6)
S3 C12 1.801(5)
S3 C13 1.825(5)
O1 C2 1.393(6)
O1 C1 1.395(6)
O2 C19 1.387(6)
O2 C1 1.444(6)
C2 C3 1.379(7)
C2 C7 1.405(6)
C3 C4 1.378(8)
C4 C5 1.366(8)
C5 C6 1.359(8)
C6 C7 1.373(7)
C7 C8 1.489(7)
C9 C10 1.460(8)
C11 C12 1.512(6)
C13 C14 1.490(7)
C14 C15 1.388(7)
C14 C19 1.395(7)
C15 C16 1.372(8)
C16 C17 1.355(8)
C17 C18 1.379(7)
C18 C19 1.366(7)
